data_7709564
loop_
_publ_author_name
'Yu, Shilin'
'Ward, Jas S.'

_publ_section_title
;
 Ligand Exchange Among Iodine(I) Complexes
;
_journal_name_full 'Dalton Transactions'
_journal_paper_doi 10.1039/D1DT04309A
_journal_year 2022
_chemical_formula_moiety 'C12 H24 I N4, F6 P'
_chemical_formula_sum 'C12 H24 F6 I N4 P'
_chemical_formula_weight 496.22
_space_group_crystal_system orthorhombic
_space_group_IT_number 19
_space_group_name_Hall 'P 2ac 2ab'
_space_group_name_H-M_alt 'P 21 21 21'
_atom_sites_solution_hydrogens geom
_atom_sites_solution_primary dual
_audit_creation_date 2021-01-20
_audit_creation_method
;
Olex2 1.2
(compiled 2018.05.29 svn.r3508 for OlexSys, GUI svn.r5506)
;
_audit_update_record
;
2021-12-08 deposited with the CCDC.	2022-02-16 downloaded from the CCDC.
;
_cell_angle_alpha 90
_cell_angle_beta 90
_cell_angle_gamma 90
_cell_formula_units_Z 8
_cell_length_a 10.34070(10)
_cell_length_b 17.5114(3)
_cell_length_c 20.2383(3)
_cell_measurement_reflns_used 10325
_cell_measurement_temperature 119.97(10)
_cell_measurement_theta_max 76.5100
_cell_measurement_theta_min 2.5130
_cell_volume 3664.75(9)
_computing_cell_refinement 'CrysAlisPro 1.171.40.84a (Rigaku OD, 2020)'
_computing_data_collection 'CrysAlisPro 1.171.40.84a (Rigaku OD, 2020)'
_computing_data_reduction 'CrysAlisPro 1.171.40.84a (Rigaku OD, 2020)'
_computing_molecular_graphics 'Olex2 (Dolomanov et al., 2009)'
_computing_publication_material 'Olex2 (Dolomanov et al., 2009)'
_computing_structure_refinement 'ShelXL (Sheldrick, 2015)'
_computing_structure_solution 'ShelXT (Sheldrick, 2015)'
_diffrn_ambient_environment N~2~
_diffrn_ambient_temperature 119.97(10)
_diffrn_detector 'CCD plate'
_diffrn_detector_area_resol_mean 5.1977
_diffrn_detector_type Atlas
_diffrn_measured_fraction_theta_full 0.999
_diffrn_measured_fraction_theta_max 0.998
_diffrn_measurement_details
;
List of Runs (angles in degrees, time in seconds):

  # Type    Start    End  Width  t~exp~   \w     \q     \k     \f   Frames
#--------------------------------------------------------------------------
  1  \w    -86.00  -7.00   1.00    1.00    --  -41.90 125.00  90.00   79
  2  \w    -55.00 -17.00   1.00    1.00    --  -41.90 -57.00 -60.00   38
  3  \w   -114.00 -64.00   1.00    1.00    --  -41.90 -57.00 -60.00   50
  4  \w     56.00 138.00   1.00    2.00    --  112.00 -45.00 120.00   82
  5  \w    105.00 178.00   1.00    2.00    --  112.00 111.00  30.00   73
  6  \w     51.00 103.00   1.00    2.00    --  112.00-111.00   0.00   52
  7  \w     86.00 135.00   1.00    2.00    --  112.00  45.00   0.00   49
  8  \w      7.00  83.00   1.00    1.00    --   42.15 -99.00-150.00   76
  9  \w     45.00 141.00   1.00    2.00    --  112.00 -61.00   0.00   96
 10  \w     36.00 107.00   1.00    2.00    --  112.00-111.00-180.00   71
;
_diffrn_measurement_device 'four-circle diffractometer'
_diffrn_measurement_device_type 'SuperNova, Dual, Cu at home/near, Atlas'
_diffrn_measurement_method '\w scans'
_diffrn_orient_matrix_type 'CrysAlisPro convention (1999,Acta A55,543-557)'
_diffrn_orient_matrix_UB_11 -0.1389921000
_diffrn_orient_matrix_UB_12 0.0000501000
_diffrn_orient_matrix_UB_13 0.0274326000
_diffrn_orient_matrix_UB_21 0.0014181000
_diffrn_orient_matrix_UB_22 -0.0879402000
_diffrn_orient_matrix_UB_23 0.0017072000
_diffrn_orient_matrix_UB_31 0.0535776000
_diffrn_orient_matrix_UB_32 0.0020607000
_diffrn_orient_matrix_UB_33 0.0710041000
_diffrn_radiation_monochromator mirror
_diffrn_radiation_probe x-ray
_diffrn_radiation_type CuK\a
_diffrn_radiation_wavelength 1.54184
_diffrn_reflns_av_R_equivalents 0.0344
_diffrn_reflns_av_unetI/netI 0.0444
_diffrn_reflns_Laue_measured_fraction_full 0.999
_diffrn_reflns_Laue_measured_fraction_max 0.998
_diffrn_reflns_limit_h_max 12
_diffrn_reflns_limit_h_min -9
_diffrn_reflns_limit_k_max 21
_diffrn_reflns_limit_k_min -19
_diffrn_reflns_limit_l_max 24
_diffrn_reflns_limit_l_min -21
_diffrn_reflns_number 14602
_diffrn_reflns_point_group_measured_fraction_full 1.000
_diffrn_reflns_point_group_measured_fraction_max 0.999
_diffrn_reflns_theta_full 67.684
_diffrn_reflns_theta_max 72.102
_diffrn_reflns_theta_min 3.337
_diffrn_source 'micro-focus sealed X-ray tube'
_diffrn_source_type 'SuperNova (Cu) X-ray Source'
_exptl_absorpt_coefficient_mu 15.140
_exptl_absorpt_correction_T_max 0.37192
_exptl_absorpt_correction_T_min 0.29631
_exptl_absorpt_correction_type sphere
_exptl_absorpt_process_details
;
CrysAlisPro 1.171.40.84a (Rigaku Oxford Diffraction, 2020)
Spherical absorption correction
using equivalent radius and absorption coefficient.
Empirical absorption correction using spherical harmonics,
implemented in SCALE3 ABSPACK scaling algorithm.
;
_exptl_crystal_colour colourless
_exptl_crystal_colour_primary colourless
_exptl_crystal_density_diffrn 1.799
_exptl_crystal_description plate
_exptl_crystal_F_000 1968
_exptl_crystal_recrystallization_method 'Re-crystallisation from solvent: MeCN/TBME'
_exptl_crystal_size_max 0.255
_exptl_crystal_size_mid 0.095
_exptl_crystal_size_min 0.054
_exptl_crystal_size_rad 0.056
_refine_diff_density_max 0.435
_refine_diff_density_min -0.748
_refine_diff_density_rms 0.116
_refine_ls_abs_structure_details
;
 Refined as an inversion twin.
;
_refine_ls_abs_structure_Flack 0.398(6)
_refine_ls_extinction_method none
_refine_ls_goodness_of_fit_ref 1.036
_refine_ls_hydrogen_treatment constr
_refine_ls_matrix_type full
_refine_ls_number_parameters 434
_refine_ls_number_reflns 7153
_refine_ls_number_restraints 21
_refine_ls_restrained_S_all 1.040
_refine_ls_R_factor_all 0.0287
_refine_ls_R_factor_gt 0.0266
_refine_ls_shift/su_max 0.001
_refine_ls_shift/su_mean 0.000
_refine_ls_structure_factor_coef Fsqd
_refine_ls_weighting_details 'w=1/[\s^2^(Fo^2^)+(0.0271P)^2^] where P=(Fo^2^+2Fc^2^)/3'
_refine_ls_weighting_scheme calc
_refine_ls_wR_factor_gt 0.0641
_refine_ls_wR_factor_ref 0.0659
_reflns_Friedel_coverage 0.789
_reflns_Friedel_fraction_full 1.000
_reflns_Friedel_fraction_max 1.000
_reflns_number_gt 6777
_reflns_number_total 7153
_reflns_threshold_expression 'I > 2\s(I)'
_cod_data_source_file d1dt04309a2.cif
_cod_data_source_block I_23-2_PF6
_cod_database_code 7709564
_shelxl_version_number 2014/6
_shelx_space_group_comment
;
The symmetry employed for this shelxl refinement is uniquely defined
by the following loop, which should always be used as a source of
symmetry information in preference to the above space-group names.
They are only intended as comments.
;
_reflns_odcompleteness_completeness 99.66
_reflns_odcompleteness_iscentric 1
_reflns_odcompleteness_theta 71.98
_olex2_refinement_description
;
1. Twinned data refinement
 Scales: 0.602(6)
 0.398(6)
2. Fixed Uiso
 At 1.2 times of:
  All C(H,H) groups
3. Rigid body (RIGU) restrains
 C24, C25, N28, C23, C22
 with sigma for 1-2 distances of 0.002 and sigma for 1-3 distances of 0.002
4.a Secondary CH2 refined with riding coordinates:
 C2(H2A,H2B), C3(H3A,H3B), C4(H4A,H4B), C5(H5A,H5B), C6(H6A,H6B), C7(H7A,H7B),
 C12(H12A,H12B), C13(H13A,H13B), C14(H14A,H14B), C15(H15A,H15B), C16(H16A,H16B),
  C17(H17A,H17B), C22(H22A,H22B), C23(H23A,H23B), C24(H24A,H24B), C25(H25A,
 H25B), C26(H26A,H26B), C27(H27A,H27B), C32(H32A,H32B), C33(H33A,H33B),
 C34(H34A,H34B), C35(H35A,H35B), C36(H36A,H36B), C37(H37A,H37B)
;
_ins_header
;
TITL OHA-264-1_scale in P2(1)2(1)2(1) 
REM P2(1)2(1)2(1) (#19 in standard setting)
CELL 1.54184  10.340727  17.511351  20.238315  90.0000  90.0000  90.0000
ZERR    8.00   0.000145   0.000250   0.000275   0.0000   0.0000   0.0000
LATT -1
SYMM -x+1/2,-y, z+1/2 
SYMM -x, y+1/2,-z+1/2 
SYMM  x+1/2,-y+1/2,-z 
SFAC C H N F P I
UNIT 96.00 192.00 32.00 48.00 8.00 8.00
TREF
HKLF 4
END
;
_olex2_submission_special_instructions 'No special instructions were received'
_oxdiff_exptl_absorpt_empirical_details
;
Empirical correction (ABSPACK) includes:
- Absorption correction using spherical harmonics
- Frame scaling
;
_oxdiff_exptl_absorpt_empirical_full_max 3.415
_oxdiff_exptl_absorpt_empirical_full_min 0.764

loop_
_space_group_symop_operation_xyz
'x, y, z'
'-x+1/2, -y, z+1/2'
'-x, y+1/2, -z+1/2'
'x+1/2, -y+1/2, -z'

loop_
_atom_site_label
_atom_site_type_symbol
_atom_site_fract_x
_atom_site_fract_y
_atom_site_fract_z
_atom_site_U_iso_or_equiv
_atom_site_adp_type
_atom_site_occupancy
_atom_site_site_symmetry_order
_atom_site_calc_flag
_atom_site_refinement_flags_posn
_atom_site_refinement_flags_adp
_atom_site_refinement_flags_occupancy
_atom_site_disorder_assembly
_atom_site_disorder_group
I1 I 0.39105(3) 0.24572(2) 0.34116(2) 0.02203(8) Uani 1 1 d . . . . .
I2 I 0.65235(3) 0.24712(2) 0.11477(2) 0.02332(8) Uani 1 1 d . . . . .
P101 P 0.78317(14) 0.00331(8) 0.34565(7) 0.0254(3) Uani 1 1 d . . . . .
P111 P 0.84714(13) 0.50490(8) 0.38471(6) 0.0251(3) Uani 1 1 d . . . . .
F102 F 0.6825(4) 0.0648(2) 0.31692(17) 0.0377(8) Uani 1 1 d . . . . .
F103 F 0.6910(4) -0.0644(2) 0.32077(17) 0.0350(8) Uani 1 1 d . . . . .
F104 F 0.8824(4) -0.05822(19) 0.37545(18) 0.0346(8) Uani 1 1 d . . . . .
F105 F 0.8747(4) 0.07102(19) 0.37134(19) 0.0372(8) Uani 1 1 d . . . . .
F106 F 0.7077(3) 0.0045(2) 0.41507(15) 0.0324(7) Uani 1 1 d . . . . .
F107 F 0.8575(4) 0.0016(2) 0.27675(17) 0.0404(8) Uani 1 1 d . . . . .
F112 F 0.7632(4) 0.5676(2) 0.34580(19) 0.0380(8) Uani 1 1 d . . . . .
F113 F 0.7556(4) 0.4385(2) 0.3562(2) 0.0384(9) Uani 1 1 d . . . . .
F114 F 0.9294(4) 0.4422(2) 0.42409(19) 0.0387(8) Uani 1 1 d . . . . .
F115 F 0.9377(4) 0.5709(2) 0.41377(18) 0.0373(8) Uani 1 1 d . . . . .
F116 F 0.9398(4) 0.4964(2) 0.32257(17) 0.0451(9) Uani 1 1 d . . . . .
F117 F 0.7529(4) 0.5140(3) 0.44721(18) 0.0407(9) Uani 1 1 d . . . . .
N1 N 0.2063(4) 0.2480(3) 0.27743(18) 0.0222(7) Uani 1 1 d . . . . .
N8 N -0.0005(4) 0.2555(3) 0.2079(2) 0.0264(8) Uani 1 1 d . . . . .
N11 N 0.5724(4) 0.2483(3) 0.40664(17) 0.0198(7) Uani 1 1 d . . . . .
N18 N 0.7736(4) 0.2546(3) 0.48060(18) 0.0214(8) Uani 1 1 d . . . . .
N21 N 0.6737(5) 0.3766(2) 0.1270(2) 0.0222(10) Uani 1 1 d . . . . .
N28 N 0.7049(5) 0.5205(3) 0.1419(2) 0.0303(10) Uani 1 1 d . U . . .
N31 N 0.6405(5) 0.1168(2) 0.1045(2) 0.0216(9) Uani 1 1 d . . . . .
N38 N 0.6351(5) -0.0288(3) 0.0944(2) 0.0260(10) Uani 1 1 d . . . . .
C2 C 0.1340(6) 0.3202(3) 0.2926(3) 0.0239(12) Uani 1 1 d . . . . .
H2A H 0.1868 0.3641 0.2815 0.029 Uiso 1 1 calc R . . . .
H2B H 0.1138 0.3224 0.3393 0.029 Uiso 1 1 calc R . . . .
C3 C 0.0090(6) 0.3214(3) 0.2521(3) 0.0259(13) Uani 1 1 d . . . . .
H3A H -0.0645 0.3215 0.2819 0.031 Uiso 1 1 calc R . . . .
H3B H 0.0059 0.3679 0.2262 0.031 Uiso 1 1 calc R . . . .
C4 C 0.2410(5) 0.2476(4) 0.2062(2) 0.0278(10) Uani 1 1 d . . . . .
H4A H 0.2863 0.2008 0.1953 0.033 Uiso 1 1 calc R . . . .
H4B H 0.2976 0.2904 0.1964 0.033 Uiso 1 1 calc R . . . .
C5 C 0.1145(5) 0.2539(4) 0.1649(2) 0.0280(10) Uani 1 1 d . . . . .
H5A H 0.1171 0.3001 0.1385 0.034 Uiso 1 1 calc R . . . .
H5B H 0.1087 0.2107 0.1351 0.034 Uiso 1 1 calc R . . . .
C6 C 0.1223(7) 0.1814(3) 0.2926(3) 0.0317(14) Uani 1 1 d . . . . .
H6A H 0.0973 0.1824 0.3388 0.038 Uiso 1 1 calc R . . . .
H6B H 0.1688 0.1343 0.2843 0.038 Uiso 1 1 calc R . . . .
C7 C -0.0006(6) 0.1855(3) 0.2479(3) 0.0280(14) Uani 1 1 d . . . . .
H7A H -0.0029 0.1414 0.2190 0.034 Uiso 1 1 calc R . . . .
H7B H -0.0774 0.1844 0.2753 0.034 Uiso 1 1 calc R . . . .
C12 C 0.5667(6) 0.3174(3) 0.4494(3) 0.0228(12) Uani 1 1 d . . . . .
H12A H 0.4900 0.3156 0.4768 0.027 Uiso 1 1 calc R . . . .
H12B H 0.5622 0.3629 0.4221 0.027 Uiso 1 1 calc R . . . .
C13 C 0.6891(6) 0.3205(3) 0.4935(3) 0.0230(13) Uani 1 1 d . . . . .
H13A H 0.7362 0.3673 0.4848 0.028 Uiso 1 1 calc R . . . .
H13B H 0.6637 0.3206 0.5396 0.028 Uiso 1 1 calc R . . . .
C14 C 0.6917(4) 0.2520(4) 0.3645(2) 0.0252(9) Uani 1 1 d . . . . .
H14A H 0.6893 0.2971 0.3367 0.030 Uiso 1 1 calc R . . . .
H14B H 0.6964 0.2073 0.3362 0.030 Uiso 1 1 calc R . . . .
C15 C 0.8109(5) 0.2549(4) 0.4105(2) 0.0254(10) Uani 1 1 d . . . . .
H15A H 0.8659 0.2112 0.4017 0.030 Uiso 1 1 calc R . . . .
H15B H 0.8603 0.3007 0.4012 0.030 Uiso 1 1 calc R . . . .
C16 C 0.5789(7) 0.1792(3) 0.4495(3) 0.0234(12) Uani 1 1 d . . . . .
H16A H 0.5830 0.1337 0.4223 0.028 Uiso 1 1 calc R . . . .
H16B H 0.5020 0.1762 0.4768 0.028 Uiso 1 1 calc R . . . .
C17 C 0.6993(7) 0.1842(3) 0.4934(3) 0.0271(14) Uani 1 1 d . . . . .
H17A H 0.6734 0.1831 0.5394 0.032 Uiso 1 1 calc R . . . .
H17B H 0.7540 0.1402 0.4852 0.032 Uiso 1 1 calc R . . . .
C22 C 0.6517(7) 0.3972(3) 0.1972(3) 0.0319(13) Uani 1 1 d . U . . .
H22A H 0.7164 0.3730 0.2249 0.038 Uiso 1 1 calc R . . . .
H22B H 0.5671 0.3796 0.2113 0.038 Uiso 1 1 calc R . . . .
C23 C 0.6604(8) 0.4855(3) 0.2042(3) 0.0446(16) Uani 1 1 d . U . . .
H23A H 0.5761 0.5058 0.2157 0.054 Uiso 1 1 calc R . . . .
H23B H 0.7201 0.4984 0.2395 0.054 Uiso 1 1 calc R . . . .
C24 C 0.8085(6) 0.3990(3) 0.1075(3) 0.0300(12) Uani 1 1 d . U . . .
H24A H 0.8224 0.3888 0.0609 0.036 Uiso 1 1 calc R . . . .
H24B H 0.8711 0.3699 0.1328 0.036 Uiso 1 1 calc R . . . .
C25 C 0.8244(7) 0.4853(4) 0.1218(4) 0.0449(16) Uani 1 1 d . U . . .
H25A H 0.8883 0.4922 0.1563 0.054 Uiso 1 1 calc R . . . .
H25B H 0.8560 0.5106 0.0823 0.054 Uiso 1 1 calc R . . . .
C26 C 0.5806(6) 0.4186(3) 0.0844(3) 0.0248(11) Uani 1 1 d . . . . .
H26A H 0.4927 0.4064 0.0973 0.030 Uiso 1 1 calc R . . . .
H26B H 0.5922 0.4037 0.0386 0.030 Uiso 1 1 calc R . . . .
C27 C 0.6055(7) 0.5053(3) 0.0924(3) 0.0317(13) Uani 1 1 d . . . . .
H27A H 0.6325 0.5265 0.0503 0.038 Uiso 1 1 calc R . . . .
H27B H 0.5258 0.5304 0.1053 0.038 Uiso 1 1 calc R . . . .
C32 C 0.7747(6) 0.0861(3) 0.1006(5) 0.0411(18) Uani 1 1 d . . . . .
H32A H 0.8219 0.0992 0.1404 0.049 Uiso 1 1 calc R . . . .
H32B H 0.8193 0.1084 0.0631 0.049 Uiso 1 1 calc R . . . .
C33 C 0.7694(6) -0.0015(3) 0.0928(3) 0.0315(12) Uani 1 1 d . . . . .
H33A H 0.8091 -0.0160 0.0513 0.038 Uiso 1 1 calc R . . . .
H33B H 0.8180 -0.0253 0.1283 0.038 Uiso 1 1 calc R . . . .
C34 C 0.5739(8) 0.0829(3) 0.1625(3) 0.0375(14) Uani 1 1 d . . . . .
H34A H 0.4857 0.1014 0.1647 0.045 Uiso 1 1 calc R . . . .
H34B H 0.6180 0.0978 0.2028 0.045 Uiso 1 1 calc R . . . .
C35 C 0.5739(6) -0.0050(3) 0.1563(3) 0.0288(11) Uani 1 1 d . . . . .
H35A H 0.6203 -0.0271 0.1933 0.035 Uiso 1 1 calc R . . . .
H35B H 0.4856 -0.0237 0.1576 0.035 Uiso 1 1 calc R . . . .
C36 C 0.5692(7) 0.0945(3) 0.0440(3) 0.0349(14) Uani 1 1 d . . . . .
H36A H 0.6118 0.1156 0.0054 0.042 Uiso 1 1 calc R . . . .
H36B H 0.4817 0.1144 0.0457 0.042 Uiso 1 1 calc R . . . .
C37 C 0.5659(6) 0.0062(3) 0.0392(3) 0.0262(11) Uani 1 1 d . . . . .
H37A H 0.4768 -0.0111 0.0393 0.031 Uiso 1 1 calc R . . . .
H37B H 0.6052 -0.0098 -0.0021 0.031 Uiso 1 1 calc R . . . .

loop_
_atom_site_aniso_label
_atom_site_aniso_U_11
_atom_site_aniso_U_22
_atom_site_aniso_U_33
_atom_site_aniso_U_23
_atom_site_aniso_U_13
_atom_site_aniso_U_12
I1 0.02171(14) 0.02138(14) 0.02301(13) -0.00073(14) -0.00306(9) -0.00072(15)
I2 0.02616(14) 0.01648(14) 0.02731(13) -0.00019(14) -0.00184(10) 0.00040(14)
P101 0.0303(7) 0.0208(6) 0.0250(6) -0.0031(5) 0.0025(6) 0.0016(6)
P111 0.0261(7) 0.0250(7) 0.0241(6) 0.0034(5) 0.0010(5) -0.0047(5)
F102 0.048(2) 0.0335(19) 0.0318(17) 0.0002(14) -0.0051(16) 0.0144(17)
F103 0.037(2) 0.0329(18) 0.0352(18) -0.0097(14) 0.0017(15) -0.0049(16)
F104 0.0341(18) 0.0237(16) 0.046(2) -0.0014(15) -0.0002(16) 0.0052(15)
F105 0.042(2) 0.0228(16) 0.047(2) -0.0069(14) 0.0002(16) -0.0042(15)
F106 0.0359(18) 0.0383(19) 0.0231(15) -0.0048(14) 0.0035(14) 0.0027(17)
F107 0.050(2) 0.0367(19) 0.0343(17) -0.0025(16) 0.0176(16) 0.0005(18)
F112 0.047(2) 0.0265(18) 0.0408(19) 0.0053(15) -0.0135(17) -0.0025(15)
F113 0.043(2) 0.0228(17) 0.050(2) 0.0043(15) -0.0121(17) -0.0111(15)
F114 0.0320(18) 0.0368(19) 0.047(2) 0.0120(17) -0.0061(16) -0.0028(16)
F115 0.037(2) 0.0341(19) 0.0409(19) -0.0020(15) -0.0030(16) -0.0141(16)
F116 0.053(2) 0.050(2) 0.0328(18) -0.0016(17) 0.0151(17) -0.007(2)
F117 0.0340(19) 0.056(3) 0.0321(18) 0.0007(17) 0.0073(15) -0.0010(18)
N1 0.0243(18) 0.0195(19) 0.0228(17) 0.001(2) -0.0032(13) 0.004(2)
N8 0.028(2) 0.025(2) 0.0259(18) 0.005(2) -0.0034(15) 0.001(2)
N11 0.0219(17) 0.0163(17) 0.0212(16) -0.001(2) 0.0011(13) -0.001(2)
N18 0.0252(18) 0.0184(19) 0.0208(17) 0.001(2) -0.0001(14) 0.000(2)
N21 0.029(3) 0.0092(19) 0.028(2) 0.0014(16) -0.0011(19) -0.0017(17)
N28 0.036(2) 0.021(2) 0.034(2) -0.0011(17) -0.0025(19) 0.0010(18)
N31 0.026(2) 0.0121(19) 0.027(2) -0.0008(16) 0.003(2) -0.0011(17)
N38 0.028(3) 0.020(2) 0.030(2) -0.0001(18) 0.0001(19) 0.000(2)
C2 0.025(3) 0.024(3) 0.023(3) -0.006(2) -0.005(3) 0.004(2)
C3 0.028(3) 0.025(3) 0.025(3) -0.002(2) -0.004(3) 0.004(2)
C4 0.030(2) 0.028(3) 0.025(2) -0.008(3) 0.0016(17) -0.003(3)
C5 0.039(3) 0.025(2) 0.020(2) 0.000(2) -0.0032(18) 0.003(3)
C6 0.031(4) 0.024(3) 0.040(3) 0.009(2) -0.004(3) -0.003(3)
C7 0.031(4) 0.022(3) 0.032(3) 0.002(2) -0.005(3) -0.007(2)
C12 0.025(3) 0.015(2) 0.029(3) -0.004(2) -0.004(2) 0.002(2)
C13 0.024(3) 0.021(3) 0.024(3) -0.0036(19) 0.000(2) -0.001(2)
C14 0.024(2) 0.029(2) 0.023(2) -0.001(3) -0.0001(16) -0.004(3)
C15 0.023(2) 0.028(3) 0.025(2) -0.002(3) 0.0003(16) 0.002(3)
C16 0.029(3) 0.016(3) 0.025(3) 0.000(2) -0.002(2) -0.002(2)
C17 0.035(4) 0.017(3) 0.029(3) 0.006(2) -0.007(3) 0.000(3)
C22 0.051(4) 0.021(2) 0.024(3) -0.0005(19) -0.003(2) -0.003(2)
C23 0.079(5) 0.024(3) 0.031(3) -0.003(2) 0.002(3) -0.006(3)
C24 0.025(3) 0.021(2) 0.044(3) 0.002(2) 0.002(3) 0.001(2)
C25 0.034(3) 0.023(3) 0.077(4) -0.004(3) -0.001(3) -0.002(2)
C26 0.030(3) 0.019(2) 0.026(3) 0.004(2) -0.004(2) 0.003(2)
C27 0.036(3) 0.021(3) 0.037(3) 0.004(2) -0.006(3) 0.004(3)
C32 0.022(3) 0.017(3) 0.084(5) -0.007(3) -0.002(3) 0.002(2)
C33 0.028(3) 0.019(3) 0.047(3) -0.002(2) -0.003(2) -0.003(2)
C34 0.059(4) 0.022(3) 0.032(3) -0.001(2) 0.015(3) 0.001(3)
C35 0.039(3) 0.022(3) 0.025(2) 0.002(2) 0.001(2) -0.004(2)
C36 0.053(4) 0.023(3) 0.028(3) 0.000(2) -0.014(3) 0.003(3)
C37 0.031(3) 0.021(3) 0.026(2) -0.005(2) -0.001(2) -0.005(2)

loop_
_atom_type_symbol
_atom_type_description
_atom_type_scat_dispersion_real
_atom_type_scat_dispersion_imag
_atom_type_scat_source
C C 0.0181 0.0091 'International Tables Vol C Tables 4.2.6.8 and 6.1.1.4'
H H 0.0000 0.0000 'International Tables Vol C Tables 4.2.6.8 and 6.1.1.4'
F F 0.0727 0.0534 'International Tables Vol C Tables 4.2.6.8 and 6.1.1.4'
I I -0.3257 6.8362 'International Tables Vol C Tables 4.2.6.8 and 6.1.1.4'
N N 0.0311 0.0180 'International Tables Vol C Tables 4.2.6.8 and 6.1.1.4'
P P 0.2955 0.4335 'International Tables Vol C Tables 4.2.6.8 and 6.1.1.4'

loop_
_exptl_crystal_face_index_h
_exptl_crystal_face_index_k
_exptl_crystal_face_index_l
_exptl_crystal_face_perp_dist
-1 11 1 0.0180
-1 6 -11 0.0472
1 9 -8 0.0573
6 -4 -6 0.0998
1 -7 -10 0.0512
0 -6 -11 0.0485
-4 -6 -8 0.1108
1 -11 -3 0.0344
0 -11 3 0.0334
1 -9 8 0.0223
2 0 12 0.0683
-3 -1 12 0.0596
0 0 -13 0.0498
0 0 13 0.0448
-6 -2 5 0.1049
6 2 -5 0.1039
-1 -8 9 0.0391
0 -10 -5 0.0441
6 -2 6 0.1089

loop_
_geom_angle_atom_site_label_1
_geom_angle_atom_site_label_2
_geom_angle_atom_site_label_3
_geom_angle
_geom_angle_site_symmetry_1
_geom_angle_site_symmetry_3
_geom_angle_publ_flag
N11 I1 N1 177.56(18) . . ?
N21 I2 N31 177.34(18) . . ?
F102 P101 F106 89.6(2) . . ?
F103 P101 F102 89.8(2) . . ?
F103 P101 F104 90.1(2) . . ?
F103 P101 F105 179.4(2) . . ?
F103 P101 F106 89.73(19) . . ?
F104 P101 F102 179.1(2) . . ?
F104 P101 F106 89.4(2) . . ?
F105 P101 F102 90.2(2) . . ?
F105 P101 F104 89.8(2) . . ?
F105 P101 F106 89.7(2) . . ?
F107 P101 F102 90.5(2) . . ?
F107 P101 F103 89.9(2) . . ?
F107 P101 F104 90.5(2) . . ?
F107 P101 F105 90.7(2) . . ?
F107 P101 F106 179.6(2) . . ?
F112 P111 F113 89.96(19) . . ?
F114 P111 F112 179.3(2) . . ?
F114 P111 F113 89.8(2) . . ?
F114 P111 F117 89.9(2) . . ?
F115 P111 F112 90.2(2) . . ?
F115 P111 F113 179.5(2) . . ?
F115 P111 F114 90.1(2) . . ?
F115 P111 F117 89.6(2) . . ?
F116 P111 F112 90.1(2) . . ?
F116 P111 F113 90.2(2) . . ?
F116 P111 F114 90.6(2) . . ?
F116 P111 F115 90.3(2) . . ?
F116 P111 F117 179.5(3) . . ?
F117 P111 F112 89.4(2) . . ?
F117 P111 F113 89.9(2) . . ?
C2 N1 I1 108.3(3) . . ?
C4 N1 I1 110.0(3) . . ?
C4 N1 C2 108.8(5) . . ?
C4 N1 C6 109.8(5) . . ?
C6 N1 I1 110.8(3) . . ?
C6 N1 C2 109.1(4) . . ?
C3 N8 C5 108.7(5) . . ?
C3 N8 C7 108.7(4) . . ?
C7 N8 C5 108.0(5) . . ?
C12 N11 I1 108.6(3) . . ?
C12 N11 C14 109.1(5) . . ?
C12 N11 C16 108.9(3) . . ?
C14 N11 I1 110.1(2) . . ?
C16 N11 I1 110.9(3) . . ?
C16 N11 C14 109.2(5) . . ?
C13 N18 C17 108.4(4) . . ?
C15 N18 C13 108.9(4) . . ?
C15 N18 C17 108.0(5) . . ?
C22 N21 I2 109.2(3) . . ?
C22 N21 C24 109.3(5) . . ?
C22 N21 C26 109.7(4) . . ?
C24 N21 I2 108.6(3) . . ?
C26 N21 I2 111.4(3) . . ?
C26 N21 C24 108.7(4) . . ?
C25 N28 C23 109.4(6) . . ?
C25 N28 C27 109.4(5) . . ?
C27 N28 C23 106.9(5) . . ?
C32 N31 I2 108.3(3) . . ?
C34 N31 I2 110.6(3) . . ?
C34 N31 C32 109.3(5) . . ?
C36 N31 I2 111.3(3) . . ?
C36 N31 C32 108.9(5) . . ?
C36 N31 C34 108.5(5) . . ?
C35 N38 C33 109.6(5) . . ?
C37 N38 C33 108.1(5) . . ?
C37 N38 C35 108.9(5) . . ?
N1 C2 H2A 109.9 . . ?
N1 C2 H2B 109.9 . . ?
N1 C2 C3 108.9(4) . . ?
H2A C2 H2B 108.3 . . ?
C3 C2 H2A 109.9 . . ?
C3 C2 H2B 109.9 . . ?
N8 C3 C2 111.9(5) . . ?
N8 C3 H3A 109.2 . . ?
N8 C3 H3B 109.2 . . ?
C2 C3 H3A 109.2 . . ?
C2 C3 H3B 109.2 . . ?
H3A C3 H3B 107.9 . . ?
N1 C4 H4A 110.0 . . ?
N1 C4 H4B 110.0 . . ?
N1 C4 C5 108.5(4) . . ?
H4A C4 H4B 108.4 . . ?
C5 C4 H4A 110.0 . . ?
C5 C4 H4B 110.0 . . ?
N8 C5 C4 111.3(4) . . ?
N8 C5 H5A 109.4 . . ?
N8 C5 H5B 109.4 . . ?
C4 C5 H5A 109.4 . . ?
C4 C5 H5B 109.4 . . ?
H5A C5 H5B 108.0 . . ?
N1 C6 H6A 110.0 . . ?
N1 C6 H6B 110.0 . . ?
N1 C6 C7 108.6(4) . . ?
H6A C6 H6B 108.3 . . ?
C7 C6 H6A 110.0 . . ?
C7 C6 H6B 110.0 . . ?
N8 C7 C6 111.0(5) . . ?
N8 C7 H7A 109.4 . . ?
N8 C7 H7B 109.4 . . ?
C6 C7 H7A 109.4 . . ?
C6 C7 H7B 109.4 . . ?
H7A C7 H7B 108.0 . . ?
N11 C12 H12A 109.8 . . ?
N11 C12 H12B 109.8 . . ?
N11 C12 C13 109.3(4) . . ?
H12A C12 H12B 108.3 . . ?
C13 C12 H12A 109.8 . . ?
C13 C12 H12B 109.8 . . ?
N18 C13 C12 110.8(4) . . ?
N18 C13 H13A 109.5 . . ?
N18 C13 H13B 109.5 . . ?
C12 C13 H13A 109.5 . . ?
C12 C13 H13B 109.5 . . ?
H13A C13 H13B 108.1 . . ?
N11 C14 H14A 110.0 . . ?
N11 C14 H14B 110.0 . . ?
N11 C14 C15 108.3(4) . . ?
H14A C14 H14B 108.4 . . ?
C15 C14 H14A 110.0 . . ?
C15 C14 H14B 110.0 . . ?
N18 C15 C14 111.8(4) . . ?
N18 C15 H15A 109.3 . . ?
N18 C15 H15B 109.3 . . ?
C14 C15 H15A 109.3 . . ?
C14 C15 H15B 109.3 . . ?
H15A C15 H15B 107.9 . . ?
N11 C16 H16A 109.9 . . ?
N11 C16 H16B 109.9 . . ?
N11 C16 C17 109.1(4) . . ?
H16A C16 H16B 108.3 . . ?
C17 C16 H16A 109.9 . . ?
C17 C16 H16B 109.9 . . ?
N18 C17 C16 111.7(4) . . ?
N18 C17 H17A 109.3 . . ?
N18 C17 H17B 109.3 . . ?
C16 C17 H17A 109.3 . . ?
C16 C17 H17B 109.3 . . ?
H17A C17 H17B 107.9 . . ?
N21 C22 H22A 110.0 . . ?
N21 C22 H22B 110.0 . . ?
N21 C22 C23 108.6(5) . . ?
H22A C22 H22B 108.3 . . ?
C23 C22 H22A 110.0 . . ?
C23 C22 H22B 110.0 . . ?
N28 C23 C22 110.7(5) . . ?
N28 C23 H23A 109.5 . . ?
N28 C23 H23B 109.5 . . ?
C22 C23 H23A 109.5 . . ?
C22 C23 H23B 109.5 . . ?
H23A C23 H23B 108.1 . . ?
N21 C24 H24A 110.2 . . ?
N21 C24 H24B 110.2 . . ?
N21 C24 C25 107.7(5) . . ?
H24A C24 H24B 108.5 . . ?
C25 C24 H24A 110.2 . . ?
C25 C24 H24B 110.2 . . ?
N28 C25 C24 112.3(5) . . ?
N28 C25 H25A 109.1 . . ?
N28 C25 H25B 109.1 . . ?
C24 C25 H25A 109.1 . . ?
C24 C25 H25B 109.1 . . ?
H25A C25 H25B 107.9 . . ?
N21 C26 H26A 110.0 . . ?
N21 C26 H26B 110.0 . . ?
N21 C26 C27 108.4(4) . . ?
H26A C26 H26B 108.4 . . ?
C27 C26 H26A 110.0 . . ?
C27 C26 H26B 110.0 . . ?
N28 C27 C26 111.6(5) . . ?
N28 C27 H27A 109.3 . . ?
N28 C27 H27B 109.3 . . ?
C26 C27 H27A 109.3 . . ?
C26 C27 H27B 109.3 . . ?
H27A C27 H27B 108.0 . . ?
N31 C32 H32A 109.8 . . ?
N31 C32 H32B 109.8 . . ?
N31 C32 C33 109.4(5) . . ?
H32A C32 H32B 108.3 . . ?
C33 C32 H32A 109.8 . . ?
C33 C32 H32B 109.8 . . ?
N38 C33 C32 110.7(5) . . ?
N38 C33 H33A 109.5 . . ?
N38 C33 H33B 109.5 . . ?
C32 C33 H33A 109.5 . . ?
C32 C33 H33B 109.5 . . ?
H33A C33 H33B 108.1 . . ?
N31 C34 H34A 109.8 . . ?
N31 C34 H34B 109.8 . . ?
N31 C34 C35 109.5(5) . . ?
H34A C34 H34B 108.2 . . ?
C35 C34 H34A 109.8 . . ?
C35 C34 H34B 109.8 . . ?
N38 C35 C34 110.7(5) . . ?
N38 C35 H35A 109.5 . . ?
N38 C35 H35B 109.5 . . ?
C34 C35 H35A 109.5 . . ?
C34 C35 H35B 109.5 . . ?
H35A C35 H35B 108.1 . . ?
N31 C36 H36A 109.9 . . ?
N31 C36 H36B 109.9 . . ?
N31 C36 C37 108.9(5) . . ?
H36A C36 H36B 108.3 . . ?
C37 C36 H36A 109.9 . . ?
C37 C36 H36B 109.9 . . ?
N38 C37 C36 111.1(4) . . ?
N38 C37 H37A 109.4 . . ?
N38 C37 H37B 109.4 . . ?
C36 C37 H37A 109.4 . . ?
C36 C37 H37B 109.4 . . ?
H37A C37 H37B 108.0 . . ?

loop_
_geom_bond_atom_site_label_1
_geom_bond_atom_site_label_2
_geom_bond_distance
_geom_bond_site_symmetry_2
_geom_bond_publ_flag
I1 N1 2.306(4) . ?
I1 N11 2.297(4) . ?
I2 N21 2.292(4) . ?
I2 N31 2.296(4) . ?
P101 F102 1.607(4) . ?
P101 F103 1.603(4) . ?
P101 F104 1.605(4) . ?
P101 F105 1.604(4) . ?
P101 F106 1.607(3) . ?
P101 F107 1.592(3) . ?
P111 F112 1.606(4) . ?
P111 F113 1.606(4) . ?
P111 F114 1.601(4) . ?
P111 F115 1.599(4) . ?
P111 F116 1.588(4) . ?
P111 F117 1.605(4) . ?
N1 C2 1.500(7) . ?
N1 C4 1.485(6) . ?
N1 C6 1.485(7) . ?
N8 C3 1.464(7) . ?
N8 C5 1.473(6) . ?
N8 C7 1.468(7) . ?
N11 C12 1.489(7) . ?
N11 C14 1.501(5) . ?
N11 C16 1.490(7) . ?
N18 C13 1.471(8) . ?
N18 C15 1.470(6) . ?
N18 C17 1.474(8) . ?
N21 C22 1.485(7) . ?
N21 C24 1.501(8) . ?
N21 C26 1.486(7) . ?
N28 C23 1.475(8) . ?
N28 C25 1.439(8) . ?
N28 C27 1.460(8) . ?
N31 C32 1.490(7) . ?
N31 C34 1.484(7) . ?
N31 C36 1.482(7) . ?
N38 C33 1.469(8) . ?
N38 C35 1.463(7) . ?
N38 C37 1.461(7) . ?
C2 H2A 0.9700 . ?
C2 H2B 0.9700 . ?
C2 C3 1.530(8) . ?
C3 H3A 0.9700 . ?
C3 H3B 0.9700 . ?
C4 H4A 0.9700 . ?
C4 H4B 0.9700 . ?
C4 C5 1.556(7) . ?
C5 H5A 0.9700 . ?
C5 H5B 0.9700 . ?
C6 H6A 0.9700 . ?
C6 H6B 0.9700 . ?
C6 C7 1.562(9) . ?
C7 H7A 0.9700 . ?
C7 H7B 0.9700 . ?
C12 H12A 0.9700 . ?
C12 H12B 0.9700 . ?
C12 C13 1.550(8) . ?
C13 H13A 0.9700 . ?
C13 H13B 0.9700 . ?
C14 H14A 0.9700 . ?
C14 H14B 0.9700 . ?
C14 C15 1.547(6) . ?
C15 H15A 0.9700 . ?
C15 H15B 0.9700 . ?
C16 H16A 0.9700 . ?
C16 H16B 0.9700 . ?
C16 C17 1.532(9) . ?
C17 H17A 0.9700 . ?
C17 H17B 0.9700 . ?
C22 H22A 0.9700 . ?
C22 H22B 0.9700 . ?
C22 C23 1.555(8) . ?
C23 H23A 0.9700 . ?
C23 H23B 0.9700 . ?
C24 H24A 0.9700 . ?
C24 H24B 0.9700 . ?
C24 C25 1.548(8) . ?
C25 H25A 0.9700 . ?
C25 H25B 0.9700 . ?
C26 H26A 0.9700 . ?
C26 H26B 0.9700 . ?
C26 C27 1.549(7) . ?
C27 H27A 0.9700 . ?
C27 H27B 0.9700 . ?
C32 H32A 0.9700 . ?
C32 H32B 0.9700 . ?
C32 C33 1.543(8) . ?
C33 H33A 0.9700 . ?
C33 H33B 0.9700 . ?
C34 H34A 0.9700 . ?
C34 H34B 0.9700 . ?
C34 C35 1.544(7) . ?
C35 H35A 0.9700 . ?
C35 H35B 0.9700 . ?
C36 H36A 0.9700 . ?
C36 H36B 0.9700 . ?
C36 C37 1.550(7) . ?
C37 H37A 0.9700 . ?
C37 H37B 0.9700 . ?

loop_
_twin_individual_id
_twin_individual_mass_fraction_refined
1 0.602(6)
2 0.398(6)

loop_
_exptl_oxdiff_crystal_face_indexfrac_h
_exptl_oxdiff_crystal_face_indexfrac_k
_exptl_oxdiff_crystal_face_indexfrac_l
_exptl_oxdiff_crystal_face_x
_exptl_oxdiff_crystal_face_y
_exptl_oxdiff_crystal_face_z
-1.1715 11.1749 0.6864 0.1822 -0.9832 0.0090
-1.0001 5.9994 -11.0011 -0.1625 -0.5478 -0.8223
0.9998 8.9994 -8.0010 -0.3580 -0.8036 -0.4960
6.0005 -3.9997 -5.9985 -0.9988 0.3500 -0.1127
1.0006 -6.9999 -9.9992 -0.4137 0.5999 -0.6708
0.0005 -6.0000 -10.9996 -0.3021 0.5089 -0.7934
-3.9997 -6.0001 -8.0003 0.3362 0.5083 -0.7947
1.0006 -10.9995 -2.9986 -0.2219 0.9636 -0.1820
0.0005 -10.9994 3.0013 0.0817 0.9724 0.1905
1.0003 -8.9993 8.0014 0.0800 0.8065 0.6032
1.9998 0.0004 12.0006 0.0512 0.0233 0.9592
-2.8053 -1.3276 11.8307 0.7144 0.1330 0.6870
-0.1408 0.4691 -13.1198 -0.3403 -0.0639 -0.9381
0.1408 -0.4691 13.1198 0.3403 0.0639 0.9381
-6.0453 -2.0676 5.1877 0.9825 0.1821 0.0402
6.0453 2.0676 -5.1877 -0.9825 -0.1821 -0.0402
-0.9998 -7.9994 9.0009 0.3855 0.7174 0.5690
0.1877 -10.4405 -5.1866 -0.1689 0.9095 -0.3797
6.0001 -1.9995 6.0015 -0.6694 0.1946 0.7435
